data_2216424
loop_
_publ_author_name
'Singh, N. K.'
'Singh, Mamata'
'Srivastava, Ajay K.'
'Shrivastav, Anuraag'
'Sharma, R. K.'

_publ_section_title
;
 2-Methoxy-<i>N</i>'-(morpholin-4-ylcarbonothioyl)benzohydrazide
 hemihydrate
;
_journal_coeditor_code DN2277
_journal_issue 12
_journal_name_full 'Acta Crystallographica Section E'
_journal_page_first o4895
_journal_page_last o4895
_journal_paper_doi 10.1107/S1600536807060515
_journal_volume 63
_journal_year 2007
_chemical_formula_iupac 'C13 H17 N3 O3 S, 0.5H2 O'
_chemical_formula_moiety 'C13 H17 N3 O3 S, 0.5(H2 O)'
_chemical_formula_sum 'C13 H18 N3 O3.5 S'
_chemical_formula_weight 304.37
_chemical_melting_point 413
_chemical_name_systematic
;
2-Methoxy-<i>N</i>'-(morpholin-4-ylcarbothioyl)benzohydrazide hemihydrate
;
_space_group_IT_number 56
_symmetry_cell_setting orthorhombic
_symmetry_space_group_name_Hall '-P 2ab 2ac'
_symmetry_space_group_name_H-M 'P c c n'
_atom_sites_solution_hydrogens geom
_atom_sites_solution_primary direct
_atom_sites_solution_secondary difmap
_cell_angle_alpha 90.00
_cell_angle_beta 90.00
_cell_angle_gamma 90.00
_cell_formula_units_Z 8
_cell_length_a 13.4864(2)
_cell_length_b 24.6003(6)
_cell_length_c 8.8726(2)
_cell_measurement_reflns_used 1473
_cell_measurement_temperature 173(2)
_cell_measurement_theta_max 27.485
_cell_measurement_theta_min 0.998
_cell_volume 2943.66(11)
_computing_cell_refinement 'HKL Scalepack (Otwinowski & Minor 1997)'
_computing_data_collection 'Collect (Nonius, 1998)'
_computing_data_reduction 'HKL Denzo and Scalepack (Otwinowski & Minor 1997)'
_computing_molecular_graphics 'Ortep-3 for Windows (Farrugia, 1997)'
_computing_publication_material 'SHELXL97 (Sheldrick, 1997)'
_computing_structure_refinement 'SHELXL97 (Sheldrick, 1997)'
_computing_structure_solution 'SIR97 (Altomare <i>et al.</i>,  1999)'
_diffrn_ambient_temperature 173(2)
_diffrn_detector_area_resol_mean 9
_diffrn_measured_fraction_theta_full 0.999
_diffrn_measured_fraction_theta_max 0.999
_diffrn_measurement_device_type 'Nonius KappaCCD'
_diffrn_measurement_method '\f scans and \w scans with \k offsets'
_diffrn_radiation_monochromator 'horizonally mounted graphite crystal'
_diffrn_radiation_source 'fine-focus sealed tube'
_diffrn_radiation_type MoK\a
_diffrn_radiation_wavelength 0.71073
_diffrn_reflns_av_R_equivalents 0.0933
_diffrn_reflns_av_sigmaI/netI 0.0351
_diffrn_reflns_limit_h_max 16
_diffrn_reflns_limit_h_min -16
_diffrn_reflns_limit_k_max 29
_diffrn_reflns_limit_k_min -29
_diffrn_reflns_limit_l_max 10
_diffrn_reflns_limit_l_min -10
_diffrn_reflns_number 35059
_diffrn_reflns_theta_full 25.35
_diffrn_reflns_theta_max 25.35
_diffrn_reflns_theta_min 2.87
_diffrn_standards_decay_% 0
_diffrn_standards_interval_count 0
_diffrn_standards_interval_time 0
_diffrn_standards_number 0
_exptl_absorpt_coefficient_mu 0.235
_exptl_absorpt_correction_T_max 0.954
_exptl_absorpt_correction_T_min 0.880
_exptl_absorpt_correction_type psi-scan
_exptl_absorpt_process_details '(North <i>et al.</i>,  1968)'
_exptl_crystal_colour colourless
_exptl_crystal_density_diffrn 1.374
_exptl_crystal_density_method 'not measured'
_exptl_crystal_description chip
_exptl_crystal_F_000 1288
_exptl_crystal_size_max 0.20
_exptl_crystal_size_mid 0.20
_exptl_crystal_size_min 0.20
_refine_diff_density_max 0.206
_refine_diff_density_min -0.247
_refine_ls_extinction_method none
_refine_ls_goodness_of_fit_ref 1.045
_refine_ls_hydrogen_treatment mixed
_refine_ls_matrix_type full
_refine_ls_number_parameters 196
_refine_ls_number_reflns 2697
_refine_ls_number_restraints 2
_refine_ls_restrained_S_all 1.045
_refine_ls_R_factor_all 0.0636
_refine_ls_R_factor_gt 0.0446
_refine_ls_shift/su_max 0.000
_refine_ls_shift/su_mean 0.000
_refine_ls_structure_factor_coef Fsqd
_refine_ls_weighting_details 'calc w=1/[\s^2^(Fo^2^)+(0.0622P)^2^+1.2085P] where P=(Fo^2^+2Fc^2^)/3'
_refine_ls_weighting_scheme calc
_refine_ls_wR_factor_gt 0.1084
_refine_ls_wR_factor_ref 0.1182
_reflns_number_gt 2080
_reflns_number_total 2697
_reflns_threshold_expression >2\s(I)
_cod_data_source_file dn2277.cif
_cod_data_source_block I
_cod_original_formula_sum 'C13 H18 N3 O3.5 S1'
_cod_database_code 2216424
_cod_database_fobs_code 2216424

loop_
_symmetry_equiv_pos_as_xyz
'x, y, z'
'-x+1/2, -y+1/2, z'
'x+1/2, -y, -z+1/2'
'-x, y+1/2, -z+1/2'
'-x, -y, -z'
'x-1/2, y-1/2, -z'
'-x-1/2, y, z-1/2'
'x, -y-1/2, z-1/2'

loop_
_atom_site_type_symbol
_atom_site_label
_atom_site_fract_x
_atom_site_fract_y
_atom_site_fract_z
_atom_site_U_iso_or_equiv
_atom_site_adp_type
_atom_site_calc_flag
_atom_site_refinement_flags
_atom_site_occupancy
S S1 0.39345(4) 0.18214(2) 0.81529(7) 0.0347(2) Uani d . 1
O O1 0.53195(10) 0.05419(6) 0.78451(17) 0.0300(4) Uani d . 1
O O2 0.72871(10) 0.15538(6) 1.00899(18) 0.0331(4) Uani d . 1
O O3 0.44448(10) 0.38946(6) 0.8740(2) 0.0369(4) Uani d . 1
N N1 0.59668(13) 0.15023(7) 0.8537(2) 0.0295(4) Uani d . 1
H H1 0.5474(17) 0.1302(10) 0.820(3) 0.035 Uiso d . 1
N N2 0.58506(13) 0.20662(7) 0.8490(2) 0.0287(4) Uani d D 1
H H2 0.6318(13) 0.2228(9) 0.801(2) 0.034 Uiso d D 1
N N3 0.48296(12) 0.27922(7) 0.8073(2) 0.0324(5) Uani d . 1
C C1 0.66929(13) 0.06691(8) 0.9476(2) 0.0216(5) Uani d . 1
C C2 0.60297(14) 0.03135(8) 0.8743(2) 0.0219(4) Uani d . 1
C C3 0.61164(14) -0.02433(8) 0.8933(2) 0.0252(5) Uani d . 1
H H3 0.5662 -0.0475 0.8477 0.030 Uiso calc R 1
C C4 0.68761(15) -0.04559(9) 0.9798(2) 0.0286(5) Uani d . 1
H H4 0.6937 -0.0831 0.9903 0.034 Uiso calc R 1
C C5 0.75466(15) -0.01163(9) 1.0509(2) 0.0281(5) Uani d . 1
H H5 0.8061 -0.0260 1.1080 0.034 Uiso calc R 1
C C6 0.74412(14) 0.04413(8) 1.0358(2) 0.0246(5) Uani d . 1
H H6 0.7881 0.0670 1.0858 0.029 Uiso calc R 1
C C7 0.66677(14) 0.12779(8) 0.9407(2) 0.0229(5) Uani d . 1
C C8 0.49040(14) 0.22514(8) 0.8232(2) 0.0251(5) Uani d . 1
C C9 0.56444(16) 0.31790(9) 0.8275(3) 0.0336(6) Uani d . 1
H H9A 0.5843 0.3325 0.7304 0.040 Uiso calc R 1
H H9B 0.6211 0.2996 0.8717 0.040 Uiso calc R 1
C C10 0.53137(16) 0.36312(9) 0.9283(3) 0.0381(6) Uani d . 1
H H10A 0.5184 0.3487 1.0281 0.046 Uiso calc R 1
H H10B 0.5843 0.3896 0.9370 0.046 Uiso calc R 1
C C11 0.36544(16) 0.35094(9) 0.8625(3) 0.0363(6) Uani d . 1
H H11A 0.3062 0.3692 0.8266 0.044 Uiso calc R 1
H H11B 0.3512 0.3362 0.9616 0.044 Uiso calc R 1
C C12 0.39068(16) 0.30563(9) 0.7580(3) 0.0383(6) Uani d . 1
H H12A 0.3372 0.2793 0.7568 0.046 Uiso calc R 1
H H12B 0.3989 0.3197 0.6566 0.046 Uiso calc R 1
C C13 0.46377(15) 0.01932(9) 0.7067(3) 0.0311(5) Uani d . 1
H H13A 0.5000 -0.0056 0.6444 0.047 Uiso calc R 1
H H13B 0.4206 0.0409 0.6449 0.047 Uiso calc R 1
H H13C 0.4251 -0.0006 0.7788 0.047 Uiso calc R 1
O O4 0.7500 0.2500 0.6727(3) 0.0296(5) Uani d SD 1
H H4A 0.7627(18) 0.2227(7) 0.618(3) 0.044 Uiso d D 1

loop_
_atom_site_aniso_label
_atom_site_aniso_U_11
_atom_site_aniso_U_22
_atom_site_aniso_U_33
_atom_site_aniso_U_12
_atom_site_aniso_U_13
_atom_site_aniso_U_23
S1 0.0235(3) 0.0308(3) 0.0499(4) -0.0057(2) 0.0010(3) -0.0044(3)
O1 0.0286(8) 0.0227(8) 0.0388(9) -0.0015(6) -0.0139(7) 0.0021(7)
O2 0.0269(8) 0.0221(8) 0.0501(10) -0.0010(6) -0.0079(7) -0.0056(7)
O3 0.0285(8) 0.0213(8) 0.0608(11) 0.0055(6) -0.0087(7) -0.0028(8)
N1 0.0287(10) 0.0161(9) 0.0435(12) -0.0005(7) -0.0095(9) 0.0028(8)
N2 0.0241(9) 0.0167(9) 0.0454(12) -0.0009(7) 0.0011(8) 0.0041(8)
N3 0.0221(10) 0.0201(10) 0.0549(13) 0.0023(7) -0.0074(8) -0.0057(9)
C1 0.0207(10) 0.0214(11) 0.0228(11) -0.0008(8) 0.0037(8) -0.0004(9)
C2 0.0213(10) 0.0239(11) 0.0205(11) 0.0016(8) -0.0001(8) 0.0006(9)
C3 0.0291(11) 0.0217(11) 0.0249(12) -0.0031(8) -0.0005(9) -0.0018(9)
C4 0.0349(12) 0.0202(11) 0.0308(12) 0.0034(9) 0.0018(10) 0.0031(9)
C5 0.0260(11) 0.0286(12) 0.0298(12) 0.0045(9) -0.0028(9) 0.0059(10)
C6 0.0201(10) 0.0264(12) 0.0272(11) -0.0010(8) -0.0015(8) 0.0008(9)
C7 0.0196(10) 0.0223(11) 0.0268(11) -0.0004(8) 0.0039(8) -0.0004(9)
C8 0.0208(11) 0.0242(12) 0.0304(12) 0.0006(8) 0.0007(9) -0.0038(9)
C9 0.0240(12) 0.0212(12) 0.0556(16) 0.0001(8) -0.0008(10) 0.0001(11)
C10 0.0317(12) 0.0250(12) 0.0576(17) 0.0011(9) -0.0116(11) -0.0034(11)
C11 0.0257(11) 0.0298(13) 0.0534(16) 0.0045(9) -0.0014(11) -0.0014(11)
C12 0.0280(13) 0.0316(13) 0.0553(17) 0.0076(9) -0.0124(11) -0.0063(12)
C13 0.0276(11) 0.0329(12) 0.0328(13) -0.0036(9) -0.0087(9) -0.0039(10)
O4 0.0285(11) 0.0201(11) 0.0403(14) 0.0043(9) 0.000 0.000

loop_
_atom_type_symbol
_atom_type_description
_atom_type_scat_dispersion_real
_atom_type_scat_dispersion_imag
_atom_type_scat_source
C C 0.0033 0.0016 'International Tables Vol C Tables 4.2.6.8 and 6.1.1.4'
H H 0.0000 0.0000 'International Tables Vol C Tables 4.2.6.8 and 6.1.1.4'
N N 0.0061 0.0033 'International Tables Vol C Tables 4.2.6.8 and 6.1.1.4'
O O 0.0106 0.0060 'International Tables Vol C Tables 4.2.6.8 and 6.1.1.4'
S S 0.1246 0.1234 'International Tables Vol C Tables 4.2.6.8 and 6.1.1.4'

loop_
_geom_angle_atom_site_label_1
_geom_angle_atom_site_label_2
_geom_angle_atom_site_label_3
_geom_angle
C2 O1 C13 118.93(16)
C10 O3 C11 109.65(16)
C7 N1 N2 120.40(18)
C7 N1 H1 119.7(16)
N2 N1 H1 117.6(16)
C8 N2 N1 116.00(16)
C8 N2 H2 116.5(17)
N1 N2 H2 113.1(16)
C8 N3 C9 125.13(17)
C8 N3 C12 122.18(17)
C9 N3 C12 112.61(17)
C6 C1 C2 117.93(18)
C6 C1 C7 116.15(18)
C2 C1 C7 125.92(18)
O1 C2 C3 122.46(18)
O1 C2 C1 117.27(17)
C3 C2 C1 120.27(18)
C4 C3 C2 120.26(19)
C4 C3 H3 119.9
C2 C3 H3 119.9
C3 C4 C5 120.6(2)
C3 C4 H4 119.7
C5 C4 H4 119.7
C4 C5 C6 119.14(19)
C4 C5 H5 120.4
C6 C5 H5 120.4
C5 C6 C1 121.75(19)
C5 C6 H6 119.1
C1 C6 H6 119.1
O2 C7 N1 122.24(19)
O2 C7 C1 120.90(18)
N1 C7 C1 116.83(17)
N3 C8 N2 114.55(17)
N3 C8 S1 124.11(15)
N2 C8 S1 121.33(16)
N3 C9 C10 109.42(18)
N3 C9 H9A 109.8
C10 C9 H9A 109.8
N3 C9 H9B 109.8
C10 C9 H9B 109.8
H9A C9 H9B 108.2
O3 C10 C9 112.4(2)
O3 C10 H10A 109.1
C9 C10 H10A 109.1
O3 C10 H10B 109.1
C9 C10 H10B 109.1
H10A C10 H10B 107.8
O3 C11 C12 111.71(19)
O3 C11 H11A 109.3
C12 C11 H11A 109.3
O3 C11 H11B 109.3
C12 C11 H11B 109.3
H11A C11 H11B 107.9
N3 C12 C11 109.79(19)
N3 C12 H12A 109.7
C11 C12 H12A 109.7
N3 C12 H12B 109.7
C11 C12 H12B 109.7
H12A C12 H12B 108.2
O1 C13 H13A 109.5
O1 C13 H13B 109.5
H13A C13 H13B 109.5
O1 C13 H13C 109.5
H13A C13 H13C 109.5
H13B C13 H13C 109.5

loop_
_geom_bond_atom_site_label_1
_geom_bond_atom_site_label_2
_geom_bond_distance
S1 C8 1.683(2)
O1 C2 1.367(2)
O1 C13 1.435(2)
O2 C7 1.235(2)
O3 C10 1.423(3)
O3 C11 1.430(3)
N1 C7 1.339(3)
N1 N2 1.397(2)
N1 H1 0.88(2)
N2 C8 1.375(3)
N2 H2 0.858(10)
N3 C8 1.342(3)
N3 C9 1.464(3)
N3 C12 1.471(3)
C1 C6 1.395(3)
C1 C2 1.410(3)
C1 C7 1.499(3)
C2 C3 1.385(3)
C3 C4 1.383(3)
C3 H3 0.9300
C4 C5 1.383(3)
C4 H4 0.9300
C5 C6 1.386(3)
C5 H5 0.9300
C6 H6 0.9300
C9 C10 1.496(3)
C9 H9A 0.9700
C9 H9B 0.9700
C10 H10A 0.9700
C10 H10B 0.9700
C11 C12 1.490(3)
C11 H11A 0.9700
C11 H11B 0.9700
C12 H12A 0.9700
C12 H12B 0.9700
C13 H13A 0.9600
C13 H13B 0.9600
C13 H13C 0.9600
O4 H4A 0.846(10)

loop_
_geom_hbond_atom_site_label_D
_geom_hbond_atom_site_label_H
_geom_hbond_atom_site_label_A
_geom_hbond_site_symmetry_A
_geom_hbond_distance_DH
_geom_hbond_distance_HA
_geom_hbond_distance_DA
_geom_hbond_angle_DHA
N1 H1 O1 . 0.88(2) 1.91(2) 2.593(2) 134(2)
N1 H1 S1 . 0.88(2) 2.44(2) 2.8714(18) 110.8(19)
N2 H2 O4 . 0.858(10) 2.071(11) 2.921(2) 171(2)
O4 H4A O2 7_755 0.846(10) 1.921(11) 2.7590(19) 170(2)

loop_
_cod_related_entry_id
_cod_related_entry_database
_cod_related_entry_code
1 ChemSpider 21120439
